data_7032606
loop_
_publ_author_name
'Luo, Yang-Hui'
'Yang, Li-Jing'
'Liu, Qing-Ling'
'Ling, Yang'
'Wang, Wei'
'Sun, Bai-Wang'

_publ_section_title
;
 Lattice water molecules tuned spin-crossover for an iron(ii) complex with
 thermal hysteresis.
;
_journal_issue 44
_journal_name_full 'Dalton transactions (Cambridge, England : 2003)'
_journal_page_first 16937
_journal_page_last 16942
_journal_paper_doi 10.1039/c4dt02587c
_journal_volume 43
_journal_year 2014
_chemical_formula_moiety '4(C36 H36 Fe N6), 4(Cl O4), 3(C N S), 12(O), Cl'
_chemical_formula_sum 'C147 H144 Cl5 Fe4 N27 O28 S3'
_chemical_formula_weight 3233.72
_chemical_name_systematic
; 
 ? 
;
_space_group_IT_number 15
_symmetry_cell_setting monoclinic
_symmetry_space_group_name_Hall '-C 2yc'
_symmetry_space_group_name_H-M 'C 1 2/c 1'
_atom_sites_solution_hydrogens geom
_atom_sites_solution_primary direct
_atom_sites_solution_secondary difmap
_audit_creation_method SHELXL-97
_cell_angle_alpha 90.00
_cell_angle_beta 102.59(3)
_cell_angle_gamma 90.00
_cell_formula_units_Z 1
_cell_length_a 10.771(2)
_cell_length_b 27.332(8)
_cell_length_c 14.263(3)
_cell_measurement_reflns_used 6362
_cell_measurement_temperature 300(2)
_cell_measurement_theta_max 28.6060
_cell_measurement_theta_min 3.1580
_cell_volume 4098.0(17)
_computing_cell_refinement 'CrystalClear (Rigaku, 2005)'
_computing_data_collection 'CrystalClear (Rigaku, 2005)'
_computing_data_reduction 'CrystalClear (Rigaku, 2005)'
_computing_molecular_graphics 'DIAMOND (Brandenburg & Putz, 2005)'
_computing_publication_material 'SHELXL-97 (Sheldrick, 2008)'
_computing_structure_refinement 'SHELXL-97 (Sheldrick, 2008)'
_computing_structure_solution 'SHELXS-97 (Sheldrick, 2008)'
_diffrn_ambient_temperature 300(2)
_diffrn_detector_area_resol_mean 13.6612
_diffrn_measured_fraction_theta_full 0.997
_diffrn_measured_fraction_theta_max 0.997
_diffrn_measurement_device_type 'Rigaku SCXmini diffractometer'
_diffrn_measurement_method CCD_Profile_fitting
_diffrn_radiation_monochromator graphite
_diffrn_radiation_source 'fine-focus sealed tube'
_diffrn_radiation_type MoK\a
_diffrn_radiation_wavelength 0.71073
_diffrn_reflns_av_R_equivalents 0.1436
_diffrn_reflns_av_sigmaI/netI 0.1032
_diffrn_reflns_limit_h_max 12
_diffrn_reflns_limit_h_min -12
_diffrn_reflns_limit_k_max 32
_diffrn_reflns_limit_k_min -32
_diffrn_reflns_limit_l_max 16
_diffrn_reflns_limit_l_min -16
_diffrn_reflns_number 17634
_diffrn_reflns_theta_full 25.03
_diffrn_reflns_theta_max 25.03
_diffrn_reflns_theta_min 3.11
_exptl_absorpt_coefficient_mu 0.541
_exptl_absorpt_correction_T_max 0.922
_exptl_absorpt_correction_T_min 0.797
_exptl_absorpt_correction_type multi-scan
_exptl_absorpt_process_details 'CrystalClear (Rigaku, 2005)'
_exptl_crystal_colour red
_exptl_crystal_density_diffrn 1.310
_exptl_crystal_density_method 'not measured'
_exptl_crystal_description block
_exptl_crystal_F_000 1676
_exptl_crystal_size_max 0.42
_exptl_crystal_size_mid 0.35
_exptl_crystal_size_min 0.15
_refine_diff_density_max 0.522
_refine_diff_density_min -0.355
_refine_diff_density_rms 0.084
_refine_ls_extinction_method none
_refine_ls_goodness_of_fit_ref 1.054
_refine_ls_hydrogen_treatment mixed
_refine_ls_matrix_type full
_refine_ls_number_parameters 282
_refine_ls_number_reflns 3620
_refine_ls_number_restraints 145
_refine_ls_restrained_S_all 1.066
_refine_ls_R_factor_all 0.1558
_refine_ls_R_factor_gt 0.0889
_refine_ls_shift/su_max 0.018
_refine_ls_shift/su_mean 0.001
_refine_ls_structure_factor_coef Fsqd
_refine_ls_weighting_details 'calc w=1/[\s^2^(Fo^2^)+(0.0893P)^2^+17.8097P] where P=(Fo^2^+2Fc^2^)/3'
_refine_ls_weighting_scheme calc
_refine_ls_wR_factor_gt 0.2032
_refine_ls_wR_factor_ref 0.2421
_reflns_number_gt 2091
_reflns_number_total 3620
_reflns_threshold_expression >2sigma(I)
_cod_data_source_file c4dt02587c2.cif
_cod_data_source_block x-1
_cod_depositor_comments 'Adding full bibliography for 7032606--7032608.cif.'
_cod_original_sg_symbol_H-M 'C 2/c'
_cod_database_code 7032606

loop_
_symmetry_equiv_pos_as_xyz
'x, y, z'
'-x, y, -z+1/2'
'x+1/2, y+1/2, z'
'-x+1/2, y+1/2, -z+1/2'
'-x, -y, -z'
'x, -y, z-1/2'
'-x+1/2, -y+1/2, -z'
'x+1/2, -y+1/2, z-1/2'

loop_
_atom_site_label
_atom_site_type_symbol
_atom_site_fract_x
_atom_site_fract_y
_atom_site_fract_z
_atom_site_U_iso_or_equiv
_atom_site_adp_type
_atom_site_occupancy
_atom_site_symmetry_multiplicity
_atom_site_calc_flag
_atom_site_refinement_flags
_atom_site_disorder_assembly
_atom_site_disorder_group
Fe1 Fe 0.5000 0.34707(4) 0.2500 0.0374(4) Uani 1 2 d S . .
N1 N 0.6375(5) 0.34457(18) 0.3657(3) 0.0416(12) Uani 1 1 d . . .
N2 N 0.4299(5) 0.29601(17) 0.3202(4) 0.0418(13) Uani 1 1 d . . .
N3 N 0.4280(5) 0.40185(18) 0.3106(3) 0.0434(13) Uani 1 1 d . . .
C1 C 0.3575(7) 0.2207(2) 0.4297(5) 0.0548(18) Uani 1 1 d . . .
C2 C 0.4626(6) 0.4475(2) 0.2864(4) 0.0445(15) Uani 1 1 d . . .
C3 C 0.4997(6) 0.2850(2) 0.4089(4) 0.0419(15) Uani 1 1 d . . .
C4 C 0.8015(7) 0.3438(3) 0.5485(5) 0.0561(18) Uani 1 1 d . . .
C5 C 0.2849(7) 0.2326(2) 0.3404(6) 0.0597(19) Uani 1 1 d . . .
H5 H 0.2105 0.2155 0.3155 0.072 Uiso 1 1 calc R . .
C6 C 0.7438(6) 0.3714(2) 0.3849(5) 0.0509(17) Uani 1 1 d . . .
H6 H 0.7627 0.3908 0.3363 0.061 Uiso 1 1 calc R . .
C7 C 0.4256(7) 0.4893(3) 0.3273(5) 0.064(2) Uani 1 1 d . . .
H7 H 0.4495 0.5198 0.3085 0.076 Uiso 1 1 calc R . .
C8 C 0.8269(7) 0.3716(3) 0.4736(5) 0.0559(18) Uani 1 1 d . . .
H8 H 0.9004 0.3905 0.4831 0.067 Uiso 1 1 calc R . .
C9 C 0.4639(7) 0.2479(2) 0.4643(5) 0.0528(18) Uani 1 1 d . . .
H9 H 0.5128 0.2415 0.5253 0.063 Uiso 1 1 calc R . .
C10 C 0.6933(7) 0.3148(3) 0.5282(5) 0.0544(18) Uani 1 1 d . . .
H10 H 0.6735 0.2949 0.5759 0.065 Uiso 1 1 calc R . .
C11 C 0.6148(6) 0.3152(2) 0.4375(4) 0.0433(15) Uani 1 1 d . . .
C12 C 0.3511(8) 0.4859(3) 0.3980(5) 0.069(2) Uani 1 1 d . . .
C13 C 0.3233(7) 0.2702(2) 0.2882(5) 0.0509(17) Uani 1 1 d . . .
H13 H 0.2730 0.2778 0.2283 0.061 Uiso 1 1 calc R . .
C14 C 0.3553(7) 0.3992(3) 0.3765(5) 0.059(2) Uani 1 1 d . . .
H14 H 0.3297 0.3685 0.3932 0.070 Uiso 1 1 calc R . .
C15 C 0.3197(9) 0.1775(3) 0.4863(6) 0.082(3) Uani 1 1 d . . .
H15A H 0.3663 0.1791 0.5518 0.123 Uiso 1 1 calc R . .
H15B H 0.3392 0.1473 0.4580 0.123 Uiso 1 1 calc R . .
H15C H 0.2302 0.1789 0.4844 0.123 Uiso 1 1 calc R . .
C16 C 0.3173(8) 0.4396(3) 0.4200(6) 0.071(2) Uani 1 1 d . . .
H16 H 0.2677 0.4356 0.4653 0.085 Uiso 1 1 calc R . .
C17 C 0.8837(8) 0.3464(3) 0.6485(5) 0.080(2) Uani 1 1 d . . .
H17A H 0.9124 0.3141 0.6693 0.121 Uiso 1 1 calc R . .
H17B H 0.8352 0.3597 0.6915 0.121 Uiso 1 1 calc R . .
H17C H 0.9558 0.3670 0.6483 0.121 Uiso 1 1 calc R . .
C18 C 0.3121(10) 0.5306(3) 0.4439(7) 0.098(3) Uani 1 1 d . . .
H18A H 0.2309 0.5416 0.4080 0.146 Uiso 1 1 calc R . .
H18B H 0.3742 0.5559 0.4448 0.146 Uiso 1 1 calc R . .
H18C H 0.3060 0.5232 0.5085 0.146 Uiso 1 1 calc R . .
Cl1 Cl 0.0000 0.13156(13) 0.2500 0.1204(16) Uani 1 2 d SDU . .
O1 O -0.1106(9) 0.1052(3) 0.2171(11) 0.240(6) Uani 1 1 d DU . .
O2 O 0.0163(13) 0.1685(5) 0.1835(9) 0.274(7) Uani 1 1 d DU . .
S1 S 0.5000 0.1840(7) 0.7500 0.192(6) Uani 0.75 2 d SPDU A 1
N4 N 0.5000 0.0786(8) 0.7500 0.224(10) Uani 0.75 2 d SPDU A 1
C19 C 0.5000 0.1204(7) 0.7500 0.120(7) Uani 0.75 2 d SPDU A 1
Cl2 Cl 0.5000 0.1734(11) 0.7500 0.109(8) Uani 0.25 2 d SPDU . 2
O3 O 0.599(3) 0.1393(12) 0.793(2) 0.155(10) Uani 0.25 1 d PDU B 2
O4 O 0.471(3) 0.2019(13) 0.8285(17) 0.171(11) Uani 0.25 1 d PDU C 2
O1W O 0.3508(16) 0.0598(7) 0.3663(12) 0.155(6) Uani 0.50 1 d PU . .
O2W O 0.512(3) 0.0201(14) 0.554(3) 0.169(9) Uani 0.25 1 d PU . .
O3W O 0.5000 -0.0107(12) 0.7500 0.201(9) Uani 0.50 2 d SPU . .

loop_
_atom_site_aniso_label
_atom_site_aniso_U_11
_atom_site_aniso_U_22
_atom_site_aniso_U_33
_atom_site_aniso_U_23
_atom_site_aniso_U_13
_atom_site_aniso_U_12
Fe1 0.0475(8) 0.0316(7) 0.0357(7) 0.000 0.0147(6) 0.000
N1 0.049(3) 0.037(3) 0.041(3) -0.004(2) 0.014(2) -0.003(3)
N2 0.050(3) 0.036(3) 0.042(3) -0.003(2) 0.016(3) 0.001(2)
N3 0.056(3) 0.039(3) 0.038(3) -0.001(2) 0.016(3) -0.005(2)
C1 0.072(5) 0.043(4) 0.060(5) 0.008(4) 0.037(4) 0.008(4)
C2 0.052(4) 0.039(3) 0.046(4) 0.000(3) 0.018(3) 0.001(3)
C3 0.050(4) 0.041(4) 0.036(3) -0.003(3) 0.011(3) 0.002(3)
C4 0.066(5) 0.054(4) 0.044(4) -0.007(4) 0.003(3) 0.017(4)
C5 0.065(5) 0.046(4) 0.072(5) -0.002(4) 0.024(4) -0.014(4)
C6 0.054(4) 0.049(4) 0.052(4) -0.005(3) 0.017(3) 0.000(3)
C7 0.087(6) 0.042(4) 0.071(5) -0.008(4) 0.036(4) 0.006(4)
C8 0.053(4) 0.053(4) 0.059(5) -0.020(4) 0.006(4) 0.002(3)
C9 0.067(5) 0.045(4) 0.052(4) 0.011(3) 0.024(4) 0.008(4)
C10 0.061(5) 0.058(4) 0.042(4) 0.005(3) 0.007(3) 0.011(4)
C11 0.050(4) 0.039(4) 0.042(4) -0.002(3) 0.014(3) 0.012(3)
C12 0.083(6) 0.062(5) 0.068(5) -0.010(4) 0.030(5) 0.015(4)
C13 0.058(4) 0.049(4) 0.047(4) 0.002(3) 0.013(3) -0.008(3)
C14 0.081(5) 0.048(4) 0.060(4) 0.006(3) 0.044(4) 0.010(4)
C15 0.111(7) 0.057(5) 0.089(6) 0.016(4) 0.047(6) -0.009(5)
C16 0.094(6) 0.060(5) 0.074(5) -0.001(4) 0.055(5) 0.009(4)
C17 0.078(5) 0.092(6) 0.060(5) -0.008(5) -0.007(4) 0.008(5)
C18 0.130(8) 0.069(6) 0.109(7) -0.028(5) 0.061(6) 0.019(5)
Cl1 0.094(3) 0.060(2) 0.215(5) 0.000 0.051(3) 0.000
O1 0.147(8) 0.139(8) 0.390(16) 0.081(10) -0.037(10) -0.055(7)
O2 0.223(12) 0.318(15) 0.294(15) 0.096(12) 0.090(12) -0.082(12)
S1 0.128(10) 0.284(13) 0.147(11) 0.000 -0.007(8) 0.000
N4 0.139(16) 0.27(2) 0.245(19) 0.000 0.007(16) 0.000
C19 0.047(10) 0.170(17) 0.144(14) 0.000 0.021(10) 0.000
Cl2 0.057(11) 0.228(19) 0.052(10) 0.000 0.036(9) 0.000
O3 0.118(19) 0.20(2) 0.14(2) 0.013(19) 0.016(18) 0.058(19)
O4 0.15(2) 0.27(2) 0.101(18) -0.058(19) 0.036(18) -0.02(2)
O1W 0.128(13) 0.189(16) 0.154(13) -0.019(12) 0.047(11) -0.015(11)
O2W 0.107(16) 0.21(2) 0.21(2) 0.009(17) 0.060(16) -0.052(16)
O3W 0.130(16) 0.23(2) 0.229(19) 0.000 -0.001(16) 0.000

loop_
_atom_type_symbol
_atom_type_description
_atom_type_scat_dispersion_real
_atom_type_scat_dispersion_imag
_atom_type_scat_source
C C 0.0033 0.0016 'International Tables Vol C Tables 4.2.6.8 and 6.1.1.4'
H H 0.0000 0.0000 'International Tables Vol C Tables 4.2.6.8 and 6.1.1.4'
N N 0.0061 0.0033 'International Tables Vol C Tables 4.2.6.8 and 6.1.1.4'
O O 0.0106 0.0060 'International Tables Vol C Tables 4.2.6.8 and 6.1.1.4'
Cl Cl 0.1484 0.1585 'International Tables Vol C Tables 4.2.6.8 and 6.1.1.4'
Fe Fe 0.3463 0.8444 'International Tables Vol C Tables 4.2.6.8 and 6.1.1.4'
S S 0.1246 0.1234 'International Tables Vol C Tables 4.2.6.8 and 6.1.1.4'

loop_
_geom_angle_atom_site_label_1
_geom_angle_atom_site_label_2
_geom_angle_atom_site_label_3
_geom_angle
_geom_angle_site_symmetry_1
_geom_angle_site_symmetry_3
N1 Fe1 N1 176.0(3) 2_655 .
N1 Fe1 N2 95.8(2) 2_655 .
N1 Fe1 N2 81.4(2) . .
N1 Fe1 N2 81.4(2) 2_655 2_655
N1 Fe1 N2 95.8(2) . 2_655
N2 Fe1 N2 89.3(3) . 2_655
N1 Fe1 N3 87.4(2) 2_655 2_655
N1 Fe1 N3 95.6(2) . 2_655
N2 Fe1 N3 175.1(2) . 2_655
N2 Fe1 N3 94.85(19) 2_655 2_655
N1 Fe1 N3 95.6(2) 2_655 .
N1 Fe1 N3 87.4(2) . .
N2 Fe1 N3 94.85(19) . .
N2 Fe1 N3 175.1(2) 2_655 .
N3 Fe1 N3 81.1(3) 2_655 .
C6 N1 C11 117.0(5) . .
C6 N1 Fe1 127.5(4) . .
C11 N1 Fe1 115.2(4) . .
C13 N2 C3 117.4(5) . .
C13 N2 Fe1 126.7(4) . .
C3 N2 Fe1 115.9(4) . .
C14 N3 C2 117.2(5) . .
C14 N3 Fe1 127.4(4) . .
C2 N3 Fe1 115.3(4) . .
C9 C1 C5 117.9(6) . .
C9 C1 C15 121.8(7) . .
C5 C1 C15 120.3(7) . .
N3 C2 C7 121.9(6) . .
N3 C2 C2 114.0(3) . 2_655
C7 C2 C2 124.1(4) . 2_655
N2 C3 C9 121.7(6) . .
N2 C3 C11 113.3(5) . .
C9 C3 C11 125.0(6) . .
C8 C4 C10 116.8(6) . .
C8 C4 C17 122.0(7) . .
C10 C4 C17 121.1(7) . .
C1 C5 C13 119.7(7) . .
C1 C5 H5 120.1 . .
C13 C5 H5 120.1 . .
N1 C6 C8 123.0(6) . .
N1 C6 H6 118.5 . .
C8 C6 H6 118.5 . .
C2 C7 C12 120.3(7) . .
C2 C7 H7 119.8 . .
C12 C7 H7 119.8 . .
C6 C8 C4 120.4(7) . .
C6 C8 H8 119.8 . .
C4 C8 H8 119.8 . .
C1 C9 C3 120.4(7) . .
C1 C9 H9 119.8 . .
C3 C9 H9 119.8 . .
C11 C10 C4 120.3(6) . .
C11 C10 H10 119.9 . .
C4 C10 H10 119.9 . .
N1 C11 C10 122.3(6) . .
N1 C11 C3 113.6(5) . .
C10 C11 C3 124.1(6) . .
C16 C12 C7 116.3(6) . .
C16 C12 C18 122.7(7) . .
C7 C12 C18 121.0(7) . .
N2 C13 C5 122.8(7) . .
N2 C13 H13 118.6 . .
C5 C13 H13 118.6 . .
N3 C14 C16 123.1(6) . .
N3 C14 H14 118.5 . .
C16 C14 H14 118.5 . .
C1 C15 H15A 109.5 . .
C1 C15 H15B 109.5 . .
H15A C15 H15B 109.5 . .
C1 C15 H15C 109.5 . .
H15A C15 H15C 109.5 . .
H15B C15 H15C 109.5 . .
C14 C16 C12 121.2(7) . .
C14 C16 H16 119.4 . .
C12 C16 H16 119.4 . .
C4 C17 H17A 109.5 . .
C4 C17 H17B 109.5 . .
H17A C17 H17B 109.5 . .
C4 C17 H17C 109.5 . .
H17A C17 H17C 109.5 . .
H17B C17 H17C 109.5 . .
C12 C18 H18A 109.5 . .
C12 C18 H18B 109.5 . .
H18A C18 H18B 109.5 . .
C12 C18 H18C 109.5 . .
H18A C18 H18C 109.5 . .
H18B C18 H18C 109.5 . .
O1 Cl1 O1 117.2(9) . 2
O1 Cl1 O2 111.9(8) . 2
O1 Cl1 O2 111.4(8) 2 2
O1 Cl1 O2 111.4(8) . .
O1 Cl1 O2 111.9(8) 2 .
O2 Cl1 O2 89.5(13) 2 .
N4 C19 S1 180.000(2) . .
O3 Cl2 O3 100(4) 2_656 .
O3 Cl2 O4 114(2) 2_656 .
O3 Cl2 O4 106.4(11) . .
O3 Cl2 O4 106.4(11) 2_656 2_656
O3 Cl2 O4 114(2) . 2_656
O4 Cl2 O4 115(3) . 2_656

loop_
_geom_bond_atom_site_label_1
_geom_bond_atom_site_label_2
_geom_bond_distance
_geom_bond_site_symmetry_2
Fe1 N1 1.964(5) 2_655
Fe1 N1 1.964(5) .
Fe1 N2 1.962(5) .
Fe1 N2 1.962(5) 2_655
Fe1 N3 1.971(5) 2_655
Fe1 N3 1.971(5) .
N1 C6 1.336(8) .
N1 C11 1.365(7) .
N2 C13 1.340(8) .
N2 C3 1.358(7) .
N3 C14 1.350(7) .
N3 C2 1.368(7) .
C1 C9 1.364(10) .
C1 C5 1.380(10) .
C1 C15 1.536(9) .
C2 C7 1.380(8) .
C2 C2 1.447(11) 2_655
C3 C9 1.390(8) .
C3 C11 1.471(9) .
C4 C8 1.385(9) .
C4 C10 1.387(10) .
C4 C17 1.507(9) .
C5 C13 1.383(9) .
C5 H5 0.9300 .
C6 C8 1.381(9) .
C6 H6 0.9300 .
C7 C12 1.421(10) .
C7 H7 0.9300 .
C8 H8 0.9300 .
C9 H9 0.9300 .
C10 C11 1.383(9) .
C10 H10 0.9300 .
C12 C16 1.371(10) .
C12 C18 1.491(10) .
C13 H13 0.9300 .
C14 C16 1.374(9) .
C14 H14 0.9300 .
C15 H15A 0.9600 .
C15 H15B 0.9600 .
C15 H15C 0.9600 .
C16 H16 0.9300 .
C17 H17A 0.9600 .
C17 H17B 0.9600 .
C17 H17C 0.9600 .
C18 H18A 0.9600 .
C18 H18B 0.9600 .
C18 H18C 0.9600 .
Cl1 O1 1.384(7) .
Cl1 O1 1.384(7) 2
Cl1 O2 1.423(8) 2
Cl1 O2 1.423(8) .
S1 C19 1.736(10) .
N4 C19 1.142(10) .
Cl2 O3 1.448(10) 2_656
Cl2 O3 1.448(10) .
Cl2 O4 1.454(10) .
Cl2 O4 1.454(10) 2_656
